data_4345202
loop_
_publ_author_name
'Yu, Meng'
'Ward, Meghan B.'
'Franke, Alicja'
'Ambrose, Stephen L.'
'Whaley, Zachary L.'
'Bradford, Thomas Miller'
'Gorden, John D.'
'Beyers, Ronald J.'
'Cattley, Russell C.'
'Ivanovi\'c-Burmazovi\'c, Ivana'
'Schwartz, Dean D.'
'Goldsmith, Christian R.'

_publ_section_title
;
 Adding a Second Quinol to a Redox-Responsive MRI Contrast Agent Improves
 Its Relaxivity Response to H2O2.
;
_journal_issue 5
_journal_name_full 'Inorganic chemistry'
_journal_page_first 2812
_journal_page_last 2826
_journal_paper_doi 10.1021/acs.inorgchem.6b02964
_journal_volume 56
_journal_year 2017
_chemical_formula_sum 'C28 H26 Br2 Mn N4 O8'
_chemical_formula_weight 761.27
_space_group_crystal_system cubic
_space_group_IT_number 230
_space_group_name_Hall '-I 4bd 2c 3'
_space_group_name_H-M_alt 'I a -3 d'
_symmetry_space_group_name_Hall '-I 4bd 2c 3'
_symmetry_space_group_name_H-M 'I a -3 d'
_atom_sites_solution_hydrogens geom
_cell_angle_alpha 90
_cell_angle_beta 90
_cell_angle_gamma 90
_cell_formula_units_Z 48
_cell_length_a 34.991(2)
_cell_length_b 34.991(2)
_cell_length_c 34.991(2)
_cell_measurement_reflns_used 5403
_cell_measurement_temperature 180.(2)
_cell_measurement_theta_max 19.1565
_cell_measurement_theta_min 2.1778
_cell_volume 42842(4)
_computing_cell_refinement 'SAINT V8.34A (Bruker AXS Inc., 2013)'
_computing_data_reduction 'SAINT V8.34A (Bruker AXS Inc., 2013)'
_computing_structure_refinement 'SHELXL-2014 (Sheldrick, 2014)'
_diffrn_ambient_temperature 180.(2)
_diffrn_detector_area_resol_mean 8.3333
_diffrn_measured_fraction_theta_full 0.999
_diffrn_measured_fraction_theta_max 0.999
_diffrn_measurement_device_type 'CCD area detector'
_diffrn_measurement_method 'phi and omega scans'
_diffrn_radiation_monochromator graphite
_diffrn_radiation_type MoK\a
_diffrn_radiation_wavelength 0.71073
_diffrn_reflns_av_R_equivalents 0.0863
_diffrn_reflns_av_unetI/netI 0.0290
_diffrn_reflns_limit_h_max 25
_diffrn_reflns_limit_h_min -34
_diffrn_reflns_limit_k_max 30
_diffrn_reflns_limit_k_min -34
_diffrn_reflns_limit_l_max 24
_diffrn_reflns_limit_l_min -34
_diffrn_reflns_number 38465
_diffrn_reflns_theta_full 20.45
_diffrn_reflns_theta_max 20.45
_diffrn_reflns_theta_min 1.65
_diffrn_source 'fine-focus sealed tube'
_exptl_absorpt_coefficient_mu 2.655
_exptl_absorpt_correction_T_max 0.967
_exptl_absorpt_correction_T_min 0.678
_exptl_absorpt_correction_type multi-scan
_exptl_absorpt_process_details 'SADABS V2014/2 (Bruker AXS Inc.)'
_exptl_crystal_density_diffrn 1.416
_exptl_crystal_density_method 'not measured'
_exptl_crystal_description plate
_exptl_crystal_F_000 18288.0
_exptl_crystal_size_max 0.200
_exptl_crystal_size_mid 0.100
_exptl_crystal_size_min 0.010
_refine_diff_density_max 1.002
_refine_diff_density_min -0.348
_refine_ls_extinction_method none
_refine_ls_goodness_of_fit_ref 1.115
_refine_ls_hydrogen_treatment constr
_refine_ls_matrix_type full
_refine_ls_number_parameters 195
_refine_ls_number_reflns 1787
_refine_ls_number_restraints 0
_refine_ls_restrained_S_all 1.115
_refine_ls_R_factor_all 0.0870
_refine_ls_R_factor_gt 0.0578
_refine_ls_shift/su_max 0.001
_refine_ls_shift/su_mean 0.000
_refine_ls_structure_factor_coef Fsqd
_refine_ls_weighting_details 'w=1/[\s^2^(Fo^2^)+(0.1046P)^2^+958.7400P] where P=(Fo^2^+2Fc^2^)/3'
_refine_ls_weighting_scheme calc
_refine_ls_wR_factor_gt 0.1640
_refine_ls_wR_factor_ref 0.2042
_reflns_number_gt 1350
_reflns_number_total 1787
_reflns_threshold_expression 'I > 2\s(I)'
_cod_data_source_file ic6b02964_si_002.cif
_cod_data_source_block '[Mn(qtp2)Br2]'
_cod_depositor_comments 'Adding full bibliography for 4345200--4345202.cif.'
_cod_original_cell_volume 42842.(9)
_cod_database_code 4345202

loop_
_space_group_symop_operation_xyz
'x, y, z'
'x+1/4, -z+1/4, y+3/4'
'x+1/4, z+3/4, -y+3/4'
'z+1/4, y+3/4, -x+3/4'
'-z+1/4, y+3/4, x+1/4'
'-y+1/4, x+3/4, z+1/4'
'y+1/4, -x+1/4, z+3/4'
'z, x, y'
'y, z, x'
'-y, -z+1/2, x'
'z, -x, -y+1/2'
'-y+1/2, z, -x'
'-z, -x+1/2, y'
'-z+1/2, x, -y'
'y, -z, -x+1/2'
'x, -y, -z+1/2'
'-x+1/2, y, -z'
'-x, -y+1/2, z'
'y+1/4, x+3/4, -z+3/4'
'-y+1/4, -x+1/4, -z+1/4'
'z+1/4, -y+1/4, x+3/4'
'-z+1/4, -y+1/4, -x+1/4'
'-x+1/4, z+3/4, y+1/4'
'-x+1/4, -z+1/4, -y+1/4'
'x+1/2, y+1/2, z+1/2'
'x+3/4, -z+3/4, y+5/4'
'x+3/4, z+5/4, -y+5/4'
'z+3/4, y+5/4, -x+5/4'
'-z+3/4, y+5/4, x+3/4'
'-y+3/4, x+5/4, z+3/4'
'y+3/4, -x+3/4, z+5/4'
'z+1/2, x+1/2, y+1/2'
'y+1/2, z+1/2, x+1/2'
'-y+1/2, -z+1, x+1/2'
'z+1/2, -x+1/2, -y+1'
'-y+1, z+1/2, -x+1/2'
'-z+1/2, -x+1, y+1/2'
'-z+1, x+1/2, -y+1/2'
'y+1/2, -z+1/2, -x+1'
'x+1/2, -y+1/2, -z+1'
'-x+1, y+1/2, -z+1/2'
'-x+1/2, -y+1, z+1/2'
'y+3/4, x+5/4, -z+5/4'
'-y+3/4, -x+3/4, -z+3/4'
'z+3/4, -y+3/4, x+5/4'
'-z+3/4, -y+3/4, -x+3/4'
'-x+3/4, z+5/4, y+3/4'
'-x+3/4, -z+3/4, -y+3/4'
'-x, -y, -z'
'-x-1/4, z-1/4, -y-3/4'
'-x-1/4, -z-3/4, y-3/4'
'-z-1/4, -y-3/4, x-3/4'
'z-1/4, -y-3/4, -x-1/4'
'y-1/4, -x-3/4, -z-1/4'
'-y-1/4, x-1/4, -z-3/4'
'-z, -x, -y'
'-y, -z, -x'
'y, z-1/2, -x'
'-z, x, y-1/2'
'y-1/2, -z, x'
'z, x-1/2, -y'
'z-1/2, -x, y'
'-y, z, x-1/2'
'-x, y, z-1/2'
'x-1/2, -y, z'
'x, y-1/2, -z'
'-y-1/4, -x-3/4, z-3/4'
'y-1/4, x-1/4, z-1/4'
'-z-1/4, y-1/4, -x-3/4'
'z-1/4, y-1/4, x-1/4'
'x-1/4, -z-3/4, -y-1/4'
'x-1/4, z-1/4, y-1/4'
'-x+1/2, -y+1/2, -z+1/2'
'-x+1/4, z+1/4, -y-1/4'
'-x+1/4, -z-1/4, y-1/4'
'-z+1/4, -y-1/4, x-1/4'
'z+1/4, -y-1/4, -x+1/4'
'y+1/4, -x-1/4, -z+1/4'
'-y+1/4, x+1/4, -z-1/4'
'-z+1/2, -x+1/2, -y+1/2'
'-y+1/2, -z+1/2, -x+1/2'
'y+1/2, z, -x+1/2'
'-z+1/2, x+1/2, y'
'y, -z+1/2, x+1/2'
'z+1/2, x, -y+1/2'
'z, -x+1/2, y+1/2'
'-y+1/2, z+1/2, x'
'-x+1/2, y+1/2, z'
'x, -y+1/2, z+1/2'
'x+1/2, y, -z+1/2'
'-y+1/4, -x-1/4, z-1/4'
'y+1/4, x+1/4, z+1/4'
'-z+1/4, y+1/4, -x-1/4'
'z+1/4, y+1/4, x+1/4'
'x+1/4, -z-1/4, -y+1/4'
'x+1/4, z+1/4, y+1/4'

loop_
_atom_site_type_symbol
_atom_site_label
_atom_site_fract_x
_atom_site_fract_y
_atom_site_fract_z
_atom_site_U_iso_or_equiv
_atom_site_adp_type
_atom_site_calc_flag
_atom_site_refinement_flags_adp
_atom_site_refinement_flags_occupancy
_atom_site_refinement_flags_posn
_atom_site_occupancy
Br Br1 0.92149(3) 0.66137(3) 0.04334(3) 0.0407(6) Uani d . . . 1
Mn Mn2 0.875 0.64994(5) 0.10006(5) 0.0290(7) Uani d T P S 1
O O1 0.8634(3) 0.6150(3) 0.2498(3) 0.077(3) Uani d . . . 1
O O2 0.7176(3) 0.6546(3) 0.2570(3) 0.073(3) Uani d . . . 1
N N1 0.8372(2) 0.6250(2) 0.1514(2) 0.032(2) Uani d . . . 1
N N2 0.9173(2) 0.6755(2) 0.1413(2) 0.030(2) Uani d . . . 1
C C1 0.7989(3) 0.6205(3) 0.1339(3) 0.034(3) Uani d . . . 1
H H6 0.7868 0.646 0.1313 0.041 Uiso calc U . R 1
H H1 0.7827 0.6049 0.1511 0.041 Uiso calc U . R 1
C C2 0.8008(3) 0.6017(3) 0.0954(3) 0.028(3) Uani d . . . 1
C C3 0.7714(3) 0.5790(3) 0.0818(3) 0.036(3) Uani d . . . 1
H H2 0.7496 0.574 0.0972 0.043 Uiso calc U . R 1
C C4 0.7744(4) 0.5638(3) 0.0456(3) 0.047(3) Uani d . . . 1
H H5 0.7542 0.5487 0.0355 0.056 Uiso calc U . R 1
C C5 0.9431(3) 0.7260(3) 0.1794(3) 0.042(3) Uani d . . . 1
H H4 0.9403 0.7509 0.19 0.051 Uiso calc U . R 1
C C6 0.9152(3) 0.7103(3) 0.1569(3) 0.033(3) Uani d . . . 1
H H3 0.8929 0.725 0.1521 0.04 Uiso calc U . R 1
C C7 0.8534(3) 0.5873(3) 0.1615(3) 0.036(3) Uani d . . . 1
H H8 0.8451 0.5681 0.1424 0.044 Uiso calc U . R 1
H H7 0.8435 0.5793 0.1868 0.044 Uiso calc U . R 1
C C8 0.8360(3) 0.6527(3) 0.1833(3) 0.037(3) Uani d . . . 1
H H13 0.8268 0.6775 0.1733 0.044 Uiso calc U . R 1
H H12 0.8624 0.6567 0.1926 0.044 Uiso calc U . R 1
C C9 0.8115(3) 0.6418(3) 0.2168(3) 0.038(3) Uani d . . . 1
C C10 0.8290(4) 0.6214(4) 0.2496(4) 0.059(4) Uani d . . . 1
C C11 0.8062(5) 0.6093(5) 0.2826(4) 0.087(5) Uani d . . . 1
H H9 0.8177 0.5953 0.3028 0.104 Uiso calc U . R 1
C C12 0.7689(5) 0.6183(5) 0.2838(4) 0.082(5) Uani d . . . 1
H H10 0.7537 0.609 0.3043 0.098 Uiso calc U . R 1
C C13 0.7509(5) 0.6426(4) 0.2539(4) 0.059(4) Uani d . . . 1
C C14 0.7746(3) 0.6524(3) 0.2194(3) 0.043(3) Uani d . . . 1
H H11 0.7633 0.6664 0.1991 0.051 Uiso calc U . R 1
O O1S 0.2011(8) 0.2080(5) 0.9972(7) 0.268(14) Uani d . . . 1
O O2S 0.3733(9) 0.7316(6) 0.0442(6) 0.244(13) Uani d . . . 1

loop_
_atom_site_aniso_label
_atom_site_aniso_U_11
_atom_site_aniso_U_22
_atom_site_aniso_U_33
_atom_site_aniso_U_12
_atom_site_aniso_U_13
_atom_site_aniso_U_23
Br1 0.0318(8) 0.0573(9) 0.0330(8) -0.0053(6) 0.0021(5) -0.0073(6)
Mn2 0.0243(13) 0.0313(9) 0.0313(9) 0.0010(7) 0.0010(7) -0.0052(10)
O1 0.070(7) 0.115(9) 0.046(6) 0.022(6) 0.001(5) 0.005(6)
O2 0.056(6) 0.082(7) 0.081(7) -0.007(5) 0.027(6) -0.020(6)
N1 0.025(5) 0.038(6) 0.032(5) -0.001(4) 0.003(4) -0.006(4)
N2 0.029(6) 0.025(6) 0.035(5) -0.002(4) -0.001(4) -0.009(4)
C1 0.026(6) 0.040(7) 0.036(7) -0.001(5) 0.003(5) -0.008(6)
C2 0.021(6) 0.033(7) 0.031(7) 0.010(5) 0.007(5) -0.006(5)
C3 0.029(7) 0.044(7) 0.034(8) -0.004(6) 0.002(6) -0.002(6)
C4 0.043(8) 0.052(8) 0.045(8) -0.009(6) -0.007(7) -0.005(7)
C5 0.043(8) 0.031(7) 0.053(8) 0.005(7) -0.011(7) -0.008(6)
C6 0.030(7) 0.025(7) 0.045(7) 0.001(5) 0.000(6) 0.001(6)
C7 0.044(6) 0.035(7) 0.030(7) -0.003(6) -0.001(5) -0.002(5)
C8 0.028(7) 0.048(8) 0.035(7) 0.003(5) 0.002(5) -0.015(6)
C9 0.042(8) 0.044(7) 0.029(7) -0.005(6) -0.002(6) -0.013(6)
C10 0.058(10) 0.065(9) 0.056(10) 0.002(8) 0.009(8) -0.011(8)
C11 0.078(13) 0.132(15) 0.050(10) 0.002(11) 0.015(9) 0.014(9)
C12 0.091(13) 0.107(13) 0.048(10) -0.020(11) 0.032(9) 0.005(9)
C13 0.063(10) 0.060(9) 0.054(9) -0.016(8) 0.026(8) -0.023(8)
C14 0.048(9) 0.043(8) 0.037(7) -0.007(6) 0.009(6) -0.012(6)
O1S 0.45(4) 0.112(13) 0.24(2) -0.008(17) -0.19(2) -0.078(14)
O2S 0.32(3) 0.24(2) 0.177(18) 0.15(2) -0.01(2) -0.003(17)

loop_
_atom_type_symbol
_atom_type_description
_atom_type_scat_dispersion_real
_atom_type_scat_dispersion_imag
_atom_type_scat_source
C C 0.0033 0.0016 'International Tables Vol C Tables 4.2.6.8 and 6.1.1.4'
H H 0.0000 0.0000 'International Tables Vol C Tables 4.2.6.8 and 6.1.1.4'
N N 0.0061 0.0033 'International Tables Vol C Tables 4.2.6.8 and 6.1.1.4'
O O 0.0106 0.0060 'International Tables Vol C Tables 4.2.6.8 and 6.1.1.4'
Mn Mn 0.3368 0.7283 'International Tables Vol C Tables 4.2.6.8 and 6.1.1.4'
Br Br -0.2901 2.4595 'International Tables Vol C Tables 4.2.6.8 and 6.1.1.4'

loop_
_geom_angle_atom_site_label_1
_geom_angle_atom_site_label_2
_geom_angle_atom_site_label_3
_geom_angle_site_symmetry_1
_geom_angle_site_symmetry_3
_geom_angle
N2 Mn2 N2 48_655 . 160.1(4)
N2 Mn2 N1 48_655 . 72.6(3)
N2 Mn2 N1 . . 91.6(3)
N2 Mn2 N1 48_655 48_655 91.6(3)
N2 Mn2 N1 . 48_655 72.6(3)
N1 Mn2 N1 . 48_655 76.1(4)
N2 Mn2 Br1 48_655 48_655 91.0(2)
N2 Mn2 Br1 . 48_655 102.0(2)
N1 Mn2 Br1 . 48_655 92.7(2)
N1 Mn2 Br1 48_655 48_655 167.2(2)
N2 Mn2 Br1 48_655 . 102.0(2)
N2 Mn2 Br1 . . 91.0(2)
N1 Mn2 Br1 . . 167.2(2)
N1 Mn2 Br1 48_655 . 92.7(2)
Br1 Mn2 Br1 48_655 . 99.04(9)
C8 N1 C1 . . 110.9(8)
C8 N1 C7 . . 114.5(8)
C1 N1 C7 . . 110.5(8)
C8 N1 Mn2 . . 110.1(6)
C1 N1 Mn2 . . 103.3(6)
C7 N1 Mn2 . . 107.0(6)
C6 N2 C2 . 48_655 117.5(9)
C6 N2 Mn2 . . 125.9(7)
C2 N2 Mn2 48_655 . 116.3(7)
N1 C1 C2 . . 112.1(8)
N1 C1 H6 . . 109.2
C2 C1 H6 . . 109.2
N1 C1 H1 . . 109.2
C2 C1 H1 . . 109.2
H6 C1 H1 . . 107.9
N2 C2 C3 48_655 . 122.1(9)
N2 C2 C1 48_655 . 116.2(9)
C3 C2 C1 . . 121.7(9)
C4 C3 C2 . . 118.7(11)
C4 C3 H2 . . 120.6
C2 C3 H2 . . 120.6
C3 C4 C5 . 48_655 119.9(11)
C3 C4 H5 . . 120.1
C5 C4 H5 48_655 . 120.1
C6 C5 C4 . 48_655 117.6(11)
C6 C5 H4 . . 121.2
C4 C5 H4 48_655 . 121.2
N2 C6 C5 . . 124.1(10)
N2 C6 H3 . . 117.9
C5 C6 H3 . . 117.9
N1 C7 C7 . 48_655 111.4(7)
N1 C7 H8 . . 109.4
C7 C7 H8 48_655 . 109.4
N1 C7 H7 . . 109.4
C7 C7 H7 48_655 . 109.4
H8 C7 H7 . . 108.0
N1 C8 C9 . . 116.1(9)
N1 C8 H13 . . 108.3
C9 C8 H13 . . 108.3
N1 C8 H12 . . 108.3
C9 C8 H12 . . 108.3
H13 C8 H12 . . 107.4
C14 C9 C10 . . 118.4(11)
C14 C9 C8 . . 121.9(11)
C10 C9 C8 . . 119.4(11)
O1 C10 C11 . . 118.6(14)
O1 C10 C9 . . 119.8(12)
C11 C10 C9 . . 121.6(13)
C12 C11 C10 . . 119.1(15)
C12 C11 H9 . . 120.4
C10 C11 H9 . . 120.4
C11 C12 C13 . . 121.5(14)
C11 C12 H10 . . 119.3
C13 C12 H10 . . 119.3
O2 C13 C12 . . 121.8(13)
O2 C13 C14 . . 120.8(14)
C12 C13 C14 . . 117.5(13)
C9 C14 C13 . . 121.3(12)
C9 C14 H11 . . 119.3
C13 C14 H11 . . 119.3

loop_
_geom_bond_atom_site_label_1
_geom_bond_atom_site_label_2
_geom_bond_site_symmetry_2
_geom_bond_distance
Br1 Mn2 . 2.5971(19)
Mn2 N2 48_655 2.252(8)
Mn2 N2 . 2.252(8)
Mn2 N1 . 2.395(8)
Mn2 N1 48_655 2.395(8)
Mn2 Br1 48_655 2.5971(19)
O1 C10 . 1.226(15)
O2 C13 . 1.242(16)
N1 C8 . 1.480(13)
N1 C1 . 1.480(13)
N1 C7 . 1.481(13)
N2 C6 . 1.337(13)
N2 C2 48_655 1.355(13)
C1 C2 . 1.503(14)
C1 H6 . 0.99
C1 H1 . 0.99
C2 N2 48_655 1.355(13)
C2 C3 . 1.385(15)
C3 C4 . 1.377(16)
C3 H2 . 0.95
C4 C5 48_655 1.386(16)
C4 H5 . 0.95
C5 C6 . 1.371(15)
C5 C4 48_655 1.386(16)
C5 H4 . 0.95
C6 H3 . 0.95
C7 C7 48_655 1.51(2)
C7 H8 . 0.99
C7 H7 . 0.99
C8 C9 . 1.502(16)
C8 H13 . 0.99
C8 H12 . 0.99
C9 C14 . 1.347(16)
C9 C10 . 1.484(18)
C10 C11 . 1.46(2)
C11 C12 . 1.34(2)
C11 H9 . 0.95
C12 C13 . 1.49(2)
C12 H10 . 0.95
C13 C14 . 1.502(17)
C14 H11 . 0.95
O2S O2S 48 1.28(4)

loop_
_geom_hbond_atom_site_label_D
_geom_hbond_atom_site_label_H
_geom_hbond_atom_site_label_A
_geom_hbond_site_symmetry_A
_geom_hbond_distance_DH
_geom_hbond_distance_HA
_geom_hbond_distance_DA
_geom_hbond_angle_DHA
C14 H11 O2 59_655 0.95 2.48 3.403(17) 164.3
C8 H13 Br1 48_655 0.99 3.13 3.823(12) 127.9
C7 H7 O1 . 0.99 2.63 3.258(15) 121.6
C5 H4 Br1 78_575 0.95 2.96 3.874(11) 162.3
C3 H2 Br1 52_675 0.95 3.05 3.885(11) 148.0
C1 H1 Br1 52_675 0.99 2.81 3.659(10) 144.0
C1 H6 Br1 48_655 0.99 2.98 3.560(11) 118.7
C14 H11 O2 59_655 0.95 2.48 3.403(17) 164.3
C8 H13 Br1 48_655 0.99 3.13 3.823(12) 127.9
C7 H7 O1 . 0.99 2.63 3.258(15) 121.6
C5 H4 Br1 78_575 0.95 2.96 3.874(11) 162.3
C3 H2 Br1 52_675 0.95 3.05 3.885(11) 148.0
C1 H1 Br1 52_675 0.99 2.81 3.659(10) 144.0
C1 H6 Br1 48_655 0.99 2.98 3.560(11) 118.7
C14 H11 O2 59_655 0.95 2.48 3.403(17) 164.3
C8 H13 Br1 48_655 0.99 3.13 3.823(12) 127.9
C7 H7 O1 . 0.99 2.63 3.258(15) 121.6
C5 H4 Br1 78_575 0.95 2.96 3.874(11) 162.3
C3 H2 Br1 52_675 0.95 3.05 3.885(11) 148.0
C1 H1 Br1 52_675 0.99 2.81 3.659(10) 144.0
C1 H6 Br1 48_655 0.99 2.98 3.560(11) 118.7
C14 H11 O2 59_655 0.95 2.48 3.403(17) 164.3
C8 H13 Br1 48_655 0.99 3.13 3.823(12) 127.9
C7 H7 O1 . 0.99 2.63 3.258(15) 121.6
C5 H4 Br1 78_575 0.95 2.96 3.874(11) 162.3
C3 H2 Br1 52_675 0.95 3.05 3.885(11) 148.0
C1 H1 Br1 52_675 0.99 2.81 3.659(10) 144.0
C1 H6 Br1 48_655 0.99 2.98 3.560(11) 118.7
C14 H11 O2 59_655 0.95 2.48 3.403(17) 164.3
C8 H13 Br1 48_655 0.99 3.13 3.823(12) 127.9
C7 H7 O1 . 0.99 2.63 3.258(15) 121.6
C5 H4 Br1 78_575 0.95 2.96 3.874(11) 162.3
C3 H2 Br1 52_675 0.95 3.05 3.885(11) 148.0
C1 H1 Br1 52_675 0.99 2.81 3.659(10) 144.0
C1 H6 Br1 48_655 0.99 2.98 3.560(11) 118.7
C14 H11 O2 59_655 0.95 2.48 3.403(17) 164.3
C8 H13 Br1 48_655 0.99 3.13 3.823(12) 127.9
C7 H7 O1 . 0.99 2.63 3.258(15) 121.6
C5 H4 Br1 78_575 0.95 2.96 3.874(11) 162.3
C3 H2 Br1 52_675 0.95 3.05 3.885(11) 148.0
C1 H1 Br1 52_675 0.99 2.81 3.659(10) 144.0
C1 H6 Br1 48_655 0.99 2.98 3.560(11) 118.7
C14 H11 O2 59_655 0.95 2.48 3.403(17) 164.3
C8 H13 Br1 48_655 0.99 3.13 3.823(12) 127.9
C7 H7 O1 . 0.99 2.63 3.258(15) 121.6
C5 H4 Br1 78_575 0.95 2.96 3.874(11) 162.3
C3 H2 Br1 52_675 0.95 3.05 3.885(11) 148.0
C1 H1 Br1 52_675 0.99 2.81 3.659(10) 144.0
C1 H6 Br1 48_655 0.99 2.98 3.560(11) 118.7
C14 H11 O2 59_655 0.95 2.48 3.403(17) 164.3
C8 H13 Br1 48_655 0.99 3.13 3.823(12) 127.9
C7 H7 O1 . 0.99 2.63 3.258(15) 121.6
C5 H4 Br1 78_575 0.95 2.96 3.874(11) 162.3
C3 H2 Br1 52_675 0.95 3.05 3.885(11) 148.0
C1 H1 Br1 52_675 0.99 2.81 3.659(10) 144.0
C1 H6 Br1 48_655 0.99 2.98 3.560(11) 118.7
C14 H11 O2 59_655 0.95 2.48 3.403(17) 164.3
C8 H13 Br1 48_655 0.99 3.13 3.823(12) 127.9
C7 H7 O1 . 0.99 2.63 3.258(15) 121.6
C5 H4 Br1 78_575 0.95 2.96 3.874(11) 162.3
C3 H2 Br1 52_675 0.95 3.05 3.885(11) 148.0
C1 H1 Br1 52_675 0.99 2.81 3.659(10) 144.0
C1 H6 Br1 48_655 0.99 2.98 3.560(11) 118.7
C14 H11 O2 59_655 0.95 2.48 3.403(17) 164.3
C8 H13 Br1 48_655 0.99 3.13 3.823(12) 127.9
C7 H7 O1 . 0.99 2.63 3.258(15) 121.6
C5 H4 Br1 78_575 0.95 2.96 3.874(11) 162.3
C3 H2 Br1 52_675 0.95 3.05 3.885(11) 148.0
C1 H1 Br1 52_675 0.99 2.81 3.659(10) 144.0
C1 H6 Br1 48_655 0.99 2.98 3.560(11) 118.7
C14 H11 O2 59_655 0.95 2.48 3.403(17) 164.3
C8 H13 Br1 48_655 0.99 3.13 3.823(12) 127.9
C7 H7 O1 . 0.99 2.63 3.258(15) 121.6
C5 H4 Br1 78_575 0.95 2.96 3.874(11) 162.3
C3 H2 Br1 52_675 0.95 3.05 3.885(11) 148.0
C1 H1 Br1 52_675 0.99 2.81 3.659(10) 144.0
C1 H6 Br1 48_655 0.99 2.98 3.560(11) 118.7
C14 H11 O2 59_655 0.95 2.48 3.403(17) 164.3
C8 H13 Br1 48_655 0.99 3.13 3.823(12) 127.9
C7 H7 O1 . 0.99 2.63 3.258(15) 121.6
C5 H4 Br1 78_575 0.95 2.96 3.874(11) 162.3
C3 H2 Br1 52_675 0.95 3.05 3.885(11) 148.0
C1 H1 Br1 52_675 0.99 2.81 3.659(10) 144.0
C1 H6 Br1 48_655 0.99 2.98 3.560(11) 118.7
C14 H11 O2 59_655 0.95 2.48 3.403(17) 164.3
C7 H7 O1 . 0.99 2.63 3.258(15) 121.6
C5 H4 Br1 78_575 0.95 2.96 3.874(11) 162.3
C3 H2 Br1 52_675 0.95 3.05 3.885(11) 148.0
C1 H1 Br1 52_675 0.99 2.81 3.659(10) 144.0
C1 H6 Br1 48_655 0.99 2.98 3.560(11) 118.7
C14 H11 O2 59_655 0.95 2.48 3.403(17) 164.3
C7 H7 O1 . 0.99 2.63 3.258(15) 121.6
C5 H4 Br1 78_575 0.95 2.96 3.874(11) 162.3
C3 H2 Br1 52_675 0.95 3.05 3.885(11) 148.0
C1 H1 Br1 52_675 0.99 2.81 3.659(10) 144.0
C1 H6 Br1 48_655 0.99 2.98 3.560(11) 118.7
C14 H11 O2 59_655 0.95 2.48 3.403(17) 164.3
C7 H7 O1 . 0.99 2.63 3.258(15) 121.6
C5 H4 Br1 78_575 0.95 2.96 3.874(11) 162.3
C3 H2 Br1 52_675 0.95 3.05 3.885(11) 148.0
C1 H1 Br1 52_675 0.99 2.81 3.659(10) 144.0
C1 H6 Br1 48_655 0.99 2.98 3.560(11) 118.7
C14 H11 O2 59_655 0.95 2.48 3.403(17) 164.3
C7 H7 O1 . 0.99 2.63 3.258(15) 121.6
C5 H4 Br1 78_575 0.95 2.96 3.874(11) 162.3
C3 H2 Br1 52_675 0.95 3.05 3.885(11) 148.0
C1 H6 Br1 48_655 0.99 2.98 3.560(11) 118.7
C1 H1 Br1 52_675 0.99 2.81 3.659(10) 144.0
C14 H11 O2 59_655 0.95 2.48 3.403(17) 164.3
C7 H7 O1 . 0.99 2.63 3.258(15) 121.6
C1 H6 Br1 48_655 0.99 2.98 3.560(11) 118.7
C1 H1 Br1 52_675 0.99 2.81 3.659(10) 144.0
C3 H2 Br1 52_675 0.95 3.05 3.885(11) 148.0
C5 H4 Br1 78_575 0.95 2.96 3.874(11) 162.3
C7 H7 O1 . 0.99 2.63 3.258(15) 121.6
C8 H13 Br1 48_655 0.99 3.13 3.823(12) 127.9
C14 H11 O2 59_655 0.95 2.48 3.403(17) 164.3
C1 H6 Br1 48_655 0.99 2.98 3.560(11) 118.7
C1 H1 Br1 52_675 0.99 2.81 3.659(10) 144.0
C3 H2 Br1 52_675 0.95 3.05 3.885(11) 148.0
C5 H4 Br1 78_575 0.95 2.96 3.874(11) 162.3
C7 H7 O1 . 0.99 2.63 3.258(15) 121.6
C8 H13 Br1 48_655 0.99 3.13 3.823(12) 127.9
C14 H11 O2 59_655 0.95 2.48 3.403(17) 164.3
C1 H6 Br1 48_655 0.99 2.98 3.560(11) 118.7
C1 H1 Br1 52_675 0.99 2.81 3.659(10) 144.0
C3 H2 Br1 52_675 0.95 3.05 3.885(11) 148.0
C5 H4 Br1 78_575 0.95 2.96 3.874(11) 162.3
C7 H7 O1 . 0.99 2.63 3.258(15) 121.6
C8 H13 Br1 48_655 0.99 3.13 3.823(12) 127.9
C14 H11 O2 59_655 0.95 2.48 3.403(17) 164.3
C1 H6 Br1 48_655 0.99 2.98 3.560(11) 118.7
C1 H1 Br1 52_675 0.99 2.81 3.659(10) 144.0
C3 H2 Br1 52_675 0.95 3.05 3.885(11) 148.0
C5 H4 Br1 78_575 0.95 2.96 3.874(11) 162.3
C7 H7 O1 . 0.99 2.63 3.258(15) 121.6
C8 H13 Br1 48_655 0.99 3.13 3.823(12) 127.9
C14 H11 O2 59_655 0.95 2.48 3.403(17) 164.3
C1 H6 Br1 48_655 0.99 2.98 3.560(11) 118.7
C1 H1 Br1 52_675 0.99 2.81 3.659(10) 144.0
C3 H2 Br1 52_675 0.95 3.05 3.885(11) 148.0
C5 H4 Br1 78_575 0.95 2.96 3.874(11) 162.3
C7 H7 O1 . 0.99 2.63 3.258(15) 121.6
C8 H13 Br1 48_655 0.99 3.13 3.823(12) 127.9
C14 H11 O2 59_655 0.95 2.48 3.403(17) 164.3
C1 H6 Br1 48_655 0.99 2.98 3.560(11) 118.7
C1 H1 Br1 52_675 0.99 2.81 3.659(10) 144.0
C3 H2 Br1 52_675 0.95 3.05 3.885(11) 148.0
C5 H4 Br1 78_575 0.95 2.96 3.874(11) 162.3
C7 H7 O1 . 0.99 2.63 3.258(15) 121.6
C8 H13 Br1 48_655 0.99 3.13 3.823(12) 127.9
C14 H11 O2 59_655 0.95 2.48 3.403(17) 164.3
C1 H6 Br1 48_655 0.99 2.98 3.560(11) 118.7
C1 H1 Br1 52_675 0.99 2.81 3.659(10) 144.0
C3 H2 Br1 52_675 0.95 3.05 3.885(11) 148.0
C5 H4 Br1 78_575 0.95 2.96 3.874(11) 162.3
C7 H7 O1 . 0.99 2.63 3.258(15) 121.6
C8 H13 Br1 48_655 0.99 3.13 3.823(12) 127.9
C14 H11 O2 59_655 0.95 2.48 3.403(17) 164.3
C1 H6 Br1 48_655 0.99 2.98 3.560(11) 118.7
C1 H1 Br1 52_675 0.99 2.81 3.659(10) 144.0
C3 H2 Br1 52_675 0.95 3.05 3.885(11) 148.0
C5 H4 Br1 78_575 0.95 2.96 3.874(11) 162.3
C7 H7 O1 . 0.99 2.63 3.258(15) 121.6
C8 H13 Br1 48_655 0.99 3.13 3.823(12) 127.9
C14 H11 O2 59_655 0.95 2.48 3.403(17) 164.3
C1 H6 Br1 48_655 0.99 2.98 3.560(11) 118.7
C1 H1 Br1 52_675 0.99 2.81 3.659(10) 144.0
C3 H2 Br1 52_675 0.95 3.05 3.885(11) 148.0
C5 H4 Br1 78_575 0.95 2.96 3.874(11) 162.3
C7 H7 O1 . 0.99 2.63 3.258(15) 121.6
C8 H13 Br1 48_655 0.99 3.13 3.823(12) 127.9
C14 H11 O2 59_655 0.95 2.48 3.403(17) 164.3
C1 H6 Br1 48_655 0.99 2.98 3.560(11) 118.7
C1 H1 Br1 52_675 0.99 2.81 3.659(10) 144.0
C3 H2 Br1 52_675 0.95 3.05 3.885(11) 148.0
C5 H4 Br1 78_575 0.95 2.96 3.874(11) 162.3
C7 H7 O1 . 0.99 2.63 3.258(15) 121.6
C8 H13 Br1 48_655 0.99 3.13 3.823(12) 127.9
C14 H11 O2 59_655 0.95 2.48 3.403(17) 164.3
C1 H6 Br1 48_655 0.99 2.98 3.560(11) 118.7
C1 H1 Br1 52_675 0.99 2.81 3.659(10) 144.0
C3 H2 Br1 52_675 0.95 3.05 3.885(11) 148.0
C5 H4 Br1 78_575 0.95 2.96 3.874(11) 162.3
C7 H7 O1 . 0.99 2.63 3.258(15) 121.6
C8 H13 Br1 48_655 0.99 3.13 3.823(12) 127.9
C14 H11 O2 59_655 0.95 2.48 3.403(17) 164.3
C1 H6 Br1 48_655 0.99 2.98 3.560(11) 118.7
C1 H1 Br1 52_675 0.99 2.81 3.659(10) 144.0
C3 H2 Br1 52_675 0.95 3.05 3.885(11) 148.0
C5 H4 Br1 78_575 0.95 2.96 3.874(11) 162.3
C7 H7 O1 . 0.99 2.63 3.258(15) 121.6
C8 H13 Br1 48_655 0.99 3.13 3.823(12) 127.9
C14 H11 O2 59_655 0.95 2.48 3.403(17) 164.3

loop_
_geom_torsion_atom_site_label_1
_geom_torsion_atom_site_label_2
_geom_torsion_atom_site_label_3
_geom_torsion_atom_site_label_4
_geom_torsion_site_symmetry_1
_geom_torsion_site_symmetry_4
_geom_torsion
C8 N1 C1 C2 . . 164.0(9)
C7 N1 C1 C2 . . -68.0(11)
Mn2 N1 C1 C2 . . 46.1(9)
N1 C1 C2 N2 . 48_655 -31.6(13)
N1 C1 C2 C3 . . 149.2(10)
N2 C2 C3 C4 48_655 . -1.6(16)
C1 C2 C3 C4 . . 177.6(10)
C2 C3 C4 C5 . 48_655 1.7(17)
C2 N2 C6 C5 48_655 . 0.0(16)
Mn2 N2 C6 C5 . . -174.3(9)
C4 C5 C6 N2 48_655 . 0.2(17)
C8 N1 C7 C7 . 48_655 -78.9(12)
C1 N1 C7 C7 . 48_655 155.1(10)
Mn2 N1 C7 C7 . 48_655 43.4(11)
C1 N1 C8 C9 . . 63.2(12)
C7 N1 C8 C9 . . -62.5(12)
Mn2 N1 C8 C9 . . 176.9(8)
N1 C8 C9 C14 . . -91.9(13)
N1 C8 C9 C10 . . 93.0(12)
C14 C9 C10 O1 . . -172.2(12)
C8 C9 C10 O1 . . 3.0(18)
C14 C9 C10 C11 . . 6.2(19)
C8 C9 C10 C11 . . -178.6(12)
O1 C10 C11 C12 . . 175.8(16)
C9 C10 C11 C12 . . -3.(2)
C10 C11 C12 C13 . . -4.(3)
C11 C12 C13 O2 . . -171.9(15)
C11 C12 C13 C14 . . 8.(2)
C10 C9 C14 C13 . . -2.4(16)
C8 C9 C14 C13 . . -177.5(10)
O2 C13 C14 C9 . . 175.6(11)
C12 C13 C14 C9 . . -4.2(17)
